data_7014230
loop_
_publ_author_name
'Cotgreave, Jamie H.'
'Colclough, David'
'Kociok-K\"ohn, Gabriele'
'Ruggiero, Giuseppe'
'Frost, Christopher G.'
'Weller, Andrew S.'

_publ_section_title
;
 Well-defined indium(III)N-heterocyclic carbene complexes with triflate
 ligands: structural models for the In(OTf)3 catalyst.
;
_journal_issue 10
_journal_name_full 'Dalton transactions (Cambridge, England : 2003)'
_journal_page_first 1519
_journal_page_last 1520
_journal_paper_doi 10.1039/b404179h
_journal_year 2004
_chemical_formula_sum 'C25 H29 Cl2 F6 In N2 O6 S2'
_chemical_formula_weight 817.34
_chemical_name_common 'Compound 3'
_chemical_name_systematic
;
?
;
_space_group_IT_number 2
_symmetry_space_group_name_Hall '-P 1'
_symmetry_space_group_name_H-M 'P -1'
_atom_sites_solution_hydrogens geom
_atom_sites_solution_primary direct
_atom_sites_solution_secondary difmap
_audit_creation_method SHELXL-97
_cell_angle_alpha 85.3780(10)
_cell_angle_beta 83.6180(10)
_cell_angle_gamma 83.1720(10)
_cell_formula_units_Z 2
_cell_length_a 9.42300(10)
_cell_length_b 12.5040(2)
_cell_length_c 14.5090(2)
_cell_measurement_temperature 150(2)
_cell_volume 1682.95(4)
_computing_structure_refinement 'SHELXL-97 (Sheldrick, 1997)'
_diffrn_ambient_temperature 150(2)
_diffrn_measured_fraction_theta_full 0.991
_diffrn_measured_fraction_theta_max 0.991
_diffrn_radiation_monochromator graphite
_diffrn_radiation_source 'fine-focus sealed tube'
_diffrn_radiation_type MoK\a
_diffrn_radiation_wavelength 0.71073
_diffrn_reflns_av_R_equivalents 0.0340
_diffrn_reflns_av_sigmaI/netI 0.0358
_diffrn_reflns_limit_h_max 13
_diffrn_reflns_limit_h_min -13
_diffrn_reflns_limit_k_max 17
_diffrn_reflns_limit_k_min -17
_diffrn_reflns_limit_l_max 20
_diffrn_reflns_limit_l_min -20
_diffrn_reflns_number 30330
_diffrn_reflns_theta_full 30.09
_diffrn_reflns_theta_max 30.09
_diffrn_reflns_theta_min 3.49
_exptl_absorpt_coefficient_mu 1.058
_exptl_crystal_density_diffrn 1.613
_exptl_crystal_density_method 'not measured'
_exptl_crystal_F_000 820
_refine_diff_density_max 0.394
_refine_diff_density_min -0.548
_refine_diff_density_rms 0.065
_refine_ls_extinction_method none
_refine_ls_goodness_of_fit_ref 1.032
_refine_ls_hydrogen_treatment mixed
_refine_ls_matrix_type full
_refine_ls_number_parameters 465
_refine_ls_number_reflns 9809
_refine_ls_number_restraints 12
_refine_ls_restrained_S_all 1.038
_refine_ls_R_factor_all 0.0345
_refine_ls_R_factor_gt 0.0277
_refine_ls_shift/su_max 0.001
_refine_ls_shift/su_mean 0.000
_refine_ls_structure_factor_coef Fsqd
_refine_ls_weighting_details
;
calc w=1/[\s^2^(Fo^2^)+(0.0242P)^2^+0.8895P] where
P=(Fo^2^+2Fc^2^)/3
;
_refine_ls_weighting_scheme calc
_refine_ls_wR_factor_gt 0.0638
_refine_ls_wR_factor_ref 0.0671
_reflns_number_gt 8689
_reflns_number_total 9809
_reflns_threshold_expression >2sigma(I)
_cod_data_source_file b404179h.txt
_cod_data_source_block k03asw34
_cod_database_code 7014230

loop_
_symmetry_equiv_pos_as_xyz
'x, y, z'
'-x, -y, -z'

loop_
_atom_site_label
_atom_site_type_symbol
_atom_site_fract_x
_atom_site_fract_y
_atom_site_fract_z
_atom_site_U_iso_or_equiv
_atom_site_adp_type
_atom_site_occupancy
_atom_site_symmetry_multiplicity
_atom_site_calc_flag
_atom_site_refinement_flags
_atom_site_disorder_assembly
_atom_site_disorder_group
In In 0.921212(12) 0.035887(9) 0.183436(8) 0.02278(4) Uani 1 1 d . . .
S1 S 0.89908(5) -0.14557(3) -0.00158(3) 0.02630(9) Uani 1 1 d . . .
S2 S 1.01518(5) 0.22577(4) 0.31629(3) 0.02753(9) Uani 1 1 d . . .
N1 N 0.61999(15) -0.00510(12) 0.28356(10) 0.0277(3) Uani 1 1 d . . .
N2 N 0.59019(15) 0.14521(12) 0.20168(10) 0.0270(3) Uani 1 1 d . . .
O1 O 0.85628(14) -0.09478(10) 0.08480(9) 0.0314(3) Uani 1 1 d . . .
O2 O 0.79158(14) -0.14087(12) -0.06382(10) 0.0389(3) Uani 1 1 d . . .
O3 O 1.03981(13) -0.11778(10) -0.04566(8) 0.0267(2) Uani 1 1 d . . .
O4 O 0.94120(14) 0.19529(10) 0.23986(9) 0.0302(3) Uani 1 1 d . . .
O5 O 0.91892(16) 0.26539(14) 0.39242(10) 0.0452(4) Uani 1 1 d . . .
O6 O 1.13515(14) 0.15048(11) 0.33855(9) 0.0342(3) Uani 1 1 d . . .
F1 F 0.81785(15) -0.32757(10) 0.07165(11) 0.0591(4) Uani 1 1 d . . .
F2 F 0.99891(14) -0.34492(10) -0.03272(9) 0.0446(3) Uani 1 1 d . . .
F3 F 1.02672(15) -0.29848(10) 0.10345(9) 0.0480(3) Uani 1 1 d . . .
F4 F 0.99645(15) 0.42041(10) 0.23371(10) 0.0529(3) Uani 1 1 d . . .
F5 F 1.16315(16) 0.38622(11) 0.32538(10) 0.0563(4) Uani 1 1 d . . .
F6 F 1.19025(13) 0.31942(9) 0.19186(8) 0.0421(3) Uani 1 1 d . . .
C1 C 1.0995(2) -0.06897(18) 0.22476(17) 0.0437(5) Uani 1 1 d . . .
H1A H 1.1475 -0.1067 0.1712 0.066 Uiso 1 1 calc R . .
H1B H 1.0665 -0.1219 0.2736 0.066 Uiso 1 1 calc R . .
H1C H 1.1671 -0.0269 0.2486 0.066 Uiso 1 1 calc R . .
C2 C 0.69030(17) 0.06334(13) 0.22342(11) 0.0229(3) Uani 1 1 d . . .
C3 C 0.4764(2) 0.03327(17) 0.29924(15) 0.0401(5) Uani 1 1 d . . .
H3 H 0.4048 -0.0001 0.3389 0.048 Uiso 1 1 calc R . .
C4 C 0.4576(2) 0.12703(17) 0.24739(15) 0.0395(5) Uani 1 1 d . . .
H4 H 0.3698 0.1722 0.2430 0.047 Uiso 1 1 calc R . .
C5 C 0.6872(2) -0.10707(14) 0.32178(11) 0.0284(3) Uani 1 1 d . . .
C6 C 0.6662(2) -0.20089(15) 0.28189(12) 0.0319(4) Uani 1 1 d . . .
C7 C 0.7356(3) -0.29729(17) 0.31695(14) 0.0428(5) Uani 1 1 d . . .
H7 H 0.7249 -0.3624 0.2903 0.051 Uiso 1 1 calc R . .
C8 C 0.8202(3) -0.30118(17) 0.38995(15) 0.0483(6) Uani 1 1 d . . .
C9 C 0.8358(3) -0.20630(18) 0.42844(14) 0.0459(5) Uani 1 1 d . . .
H9 H 0.8935 -0.2088 0.4784 0.055 Uiso 1 1 calc R . .
C10 C 0.7688(2) -0.10662(16) 0.39588(12) 0.0358(4) Uani 1 1 d . . .
C11 C 0.5722(2) -0.19860(18) 0.20433(13) 0.0384(4) Uani 1 1 d . . .
H11A H 0.5769 -0.2713 0.1826 0.058 Uiso 1 1 calc R . .
H11B H 0.6056 -0.1491 0.1528 0.058 Uiso 1 1 calc R . .
H11C H 0.4727 -0.1740 0.2270 0.058 Uiso 1 1 calc R . .
C12 C 0.8941(4) -0.4078(2) 0.4267(2) 0.0778(10) Uani 1 1 d . . .
H12A H 0.9942 -0.4166 0.3992 0.117 Uiso 1 1 calc R . .
H12B H 0.8445 -0.4671 0.4103 0.117 Uiso 1 1 calc R . .
H12C H 0.8915 -0.4088 0.4945 0.117 Uiso 1 1 calc R . .
C13 C 0.7863(3) -0.00542(18) 0.44102(15) 0.0521(6) Uani 1 1 d . . .
H13A H 0.8664 0.0293 0.4071 0.078 Uiso 1 1 calc R . .
H13B H 0.8063 -0.0238 0.5056 0.078 Uiso 1 1 calc R . .
H13C H 0.6977 0.0442 0.4398 0.078 Uiso 1 1 calc R . .
C14 C 0.61537(18) 0.23572(13) 0.13559(12) 0.0263(3) Uani 1 1 d . . .
C15 C 0.61958(18) 0.21880(14) 0.04137(12) 0.0267(3) Uani 1 1 d . . .
C16 C 0.6462(2) 0.30605(15) -0.02182(14) 0.0331(4) Uani 1 1 d . . .
H16 H 0.6496 0.2973 -0.0865 0.040 Uiso 1 1 calc R . .
C17 C 0.6679(2) 0.40531(15) 0.00743(15) 0.0377(4) Uani 1 1 d . . .
C18 C 0.6584(2) 0.41852(15) 0.10178(16) 0.0382(4) Uani 1 1 d . . .
H18 H 0.6707 0.4870 0.1219 0.046 Uiso 1 1 calc R . .
C19 C 0.6315(2) 0.33476(15) 0.16821(14) 0.0327(4) Uani 1 1 d . . .
C20 C 0.5930(2) 0.11280(14) 0.00877(13) 0.0318(4) Uani 1 1 d . . .
H20A H 0.4915 0.1022 0.0242 0.048 Uiso 1 1 calc R . .
H20B H 0.6530 0.0542 0.0395 0.048 Uiso 1 1 calc R . .
H20C H 0.6171 0.1128 -0.0587 0.048 Uiso 1 1 calc R . .
C21 C 0.7035(3) 0.49635(18) -0.06299(18) 0.0496(6) Uani 1 1 d . . .
H21A H 0.8068 0.5024 -0.0678 0.074 Uiso 1 1 calc R . .
H21B H 0.6501 0.5642 -0.0432 0.074 Uiso 1 1 calc R . .
H21C H 0.6767 0.4816 -0.1237 0.074 Uiso 1 1 calc R . .
C22 C 0.6182(3) 0.35193(19) 0.27062(16) 0.0462(5) Uani 1 1 d . . .
H22A H 0.6563 0.4195 0.2798 0.069 Uiso 1 1 calc R . .
H22B H 0.6729 0.2916 0.3030 0.069 Uiso 1 1 calc R . .
H22C H 0.5169 0.3559 0.2956 0.069 Uiso 1 1 calc R . .
C23 C 0.9391(2) -0.28798(16) 0.03744(15) 0.0368(4) Uani 1 1 d . . .
C24 C 1.0949(2) 0.34499(15) 0.26364(14) 0.0346(4) Uani 1 1 d . . .
C25 C 1.3675(16) -0.3251(7) 0.4681(7) 0.045(3) Uiso 0.25 1 d PD A 1
H25A H 1.4578 -0.3008 0.4834 0.054 Uiso 0.25 1 calc PR A 1
H25B H 1.3048 -0.3357 0.5267 0.054 Uiso 0.25 1 calc PR A 1
Cl1 Cl 1.2808(5) -0.2253(3) 0.3934(4) 0.0604(8) Uani 0.25 1 d PD A 1
Cl2 Cl 1.4056(8) -0.4464(4) 0.4150(8) 0.143(3) Uani 0.25 1 d PD A 1
C25A C 1.3172(19) -0.3439(14) 0.4538(9) 0.093(5) Uiso 0.25 1 d PD B 2
H25C H 1.3327 -0.4072 0.4986 0.111 Uiso 0.25 1 calc PR B 2
H25D H 1.2171 -0.3109 0.4682 0.111 Uiso 0.25 1 calc PR B 2
Cl1A Cl 1.4310(12) -0.2509(10) 0.4745(7) 0.172(6) Uani 0.25 1 d PD B 2
Cl2A Cl 1.3319(12) -0.3904(6) 0.3436(7) 0.121(4) Uani 0.25 1 d PD B 2
C25B C 1.2510(11) -0.3020(11) 0.4258(8) 0.060(3) Uiso 0.25 1 d PD C 3
H25E H 1.2343 -0.3592 0.4757 0.072 Uiso 0.25 1 calc PR C 3
H25F H 1.1637 -0.2493 0.4273 0.072 Uiso 0.25 1 calc PR C 3
Cl1B Cl 1.3977(9) -0.2355(6) 0.4494(6) 0.090(3) Uani 0.25 1 d PD C 3
Cl2B Cl 1.2755(11) -0.3597(6) 0.3192(6) 0.099(3) Uani 0.25 1 d PD C 3
C25C C 1.399(3) -0.3104(10) 0.4667(16) 0.111(12) Uiso 0.25 1 d PD D 4
H25G H 1.4891 -0.2767 0.4493 0.133 Uiso 0.25 1 calc PR D 4
H25H H 1.3523 -0.2814 0.5254 0.133 Uiso 0.25 1 calc PR D 4
Cl1C Cl 1.4382(9) -0.4522(7) 0.4821(5) 0.147(3) Uani 0.25 1 d PD . 4
Cl2C Cl 1.2827(10) -0.2793(12) 0.3775(7) 0.238(9) Uani 0.25 1 d PD D 4

loop_
_atom_site_aniso_label
_atom_site_aniso_U_11
_atom_site_aniso_U_22
_atom_site_aniso_U_33
_atom_site_aniso_U_23
_atom_site_aniso_U_13
_atom_site_aniso_U_12
In 0.01767(6) 0.02890(6) 0.02124(6) -0.00326(4) -0.00190(4) 0.00053(4)
S1 0.0226(2) 0.0315(2) 0.02572(19) -0.00857(16) 0.00177(15) -0.00613(16)
S2 0.0252(2) 0.0363(2) 0.02214(18) -0.00677(16) -0.00184(15) -0.00492(17)
N1 0.0233(7) 0.0340(7) 0.0234(7) 0.0061(6) 0.0000(5) -0.0002(6)
N2 0.0200(7) 0.0301(7) 0.0282(7) 0.0032(6) -0.0002(5) 0.0021(5)
O1 0.0342(7) 0.0331(6) 0.0274(6) -0.0099(5) 0.0069(5) -0.0099(5)
O2 0.0255(7) 0.0536(9) 0.0401(7) -0.0164(6) -0.0060(6) -0.0037(6)
O3 0.0222(6) 0.0351(6) 0.0230(5) -0.0027(5) -0.0002(4) -0.0060(5)
O4 0.0294(6) 0.0345(6) 0.0286(6) -0.0073(5) -0.0077(5) -0.0032(5)
O5 0.0370(8) 0.0690(10) 0.0304(7) -0.0181(7) 0.0051(6) -0.0068(7)
O6 0.0327(7) 0.0402(7) 0.0305(6) 0.0009(5) -0.0088(5) -0.0040(6)
F1 0.0512(8) 0.0399(7) 0.0848(11) -0.0110(7) 0.0230(7) -0.0232(6)
F2 0.0445(7) 0.0385(6) 0.0506(7) -0.0189(5) 0.0023(6) -0.0003(5)
F3 0.0628(9) 0.0411(7) 0.0391(7) 0.0038(5) -0.0067(6) -0.0048(6)
F4 0.0581(8) 0.0323(6) 0.0659(9) -0.0049(6) -0.0106(7) 0.0098(6)
F5 0.0659(9) 0.0527(8) 0.0592(8) -0.0180(6) -0.0152(7) -0.0251(7)
F6 0.0447(7) 0.0370(6) 0.0416(6) 0.0021(5) 0.0078(5) -0.0067(5)
C1 0.0305(10) 0.0435(11) 0.0563(13) -0.0072(10) -0.0148(9) 0.0114(8)
C2 0.0210(7) 0.0279(8) 0.0190(7) -0.0004(6) -0.0026(6) -0.0002(6)
C3 0.0231(9) 0.0479(11) 0.0432(11) 0.0111(9) 0.0088(8) 0.0004(8)
C4 0.0194(8) 0.0450(11) 0.0476(11) 0.0091(9) 0.0067(8) 0.0051(8)
C5 0.0308(9) 0.0311(8) 0.0212(7) 0.0058(6) -0.0018(6) -0.0009(7)
C6 0.0357(10) 0.0377(9) 0.0219(8) 0.0040(7) -0.0034(7) -0.0061(8)
C7 0.0640(15) 0.0345(10) 0.0295(9) 0.0011(8) -0.0081(9) -0.0029(9)
C8 0.0724(16) 0.0364(11) 0.0333(10) 0.0024(8) -0.0148(10) 0.0111(10)
C9 0.0655(15) 0.0440(11) 0.0281(9) 0.0020(8) -0.0206(10) 0.0057(10)
C10 0.0484(12) 0.0361(9) 0.0230(8) 0.0004(7) -0.0079(8) -0.0024(8)
C11 0.0364(10) 0.0508(12) 0.0299(9) 0.0025(8) -0.0070(8) -0.0125(9)
C12 0.128(3) 0.0442(14) 0.0580(16) 0.0021(12) -0.0387(18) 0.0269(16)
C13 0.0853(19) 0.0411(11) 0.0330(10) -0.0017(9) -0.0206(11) -0.0069(12)
C14 0.0195(8) 0.0257(8) 0.0322(8) 0.0048(6) -0.0040(6) 0.0007(6)
C15 0.0196(8) 0.0281(8) 0.0328(8) 0.0034(7) -0.0074(6) -0.0032(6)
C16 0.0281(9) 0.0356(9) 0.0358(9) 0.0090(7) -0.0090(7) -0.0072(7)
C17 0.0299(10) 0.0318(9) 0.0514(12) 0.0129(8) -0.0115(8) -0.0070(7)
C18 0.0346(10) 0.0257(9) 0.0558(12) 0.0004(8) -0.0128(9) -0.0035(7)
C19 0.0271(9) 0.0311(9) 0.0396(10) -0.0029(7) -0.0091(7) 0.0031(7)
C20 0.0312(9) 0.0308(9) 0.0353(9) -0.0004(7) -0.0102(7) -0.0062(7)
C21 0.0451(12) 0.0379(11) 0.0656(15) 0.0205(10) -0.0130(11) -0.0138(9)
C22 0.0471(13) 0.0451(12) 0.0465(12) -0.0148(9) -0.0088(10) 0.0067(10)
C23 0.0358(10) 0.0330(9) 0.0417(10) -0.0084(8) 0.0064(8) -0.0099(8)
C24 0.0370(10) 0.0290(9) 0.0392(10) -0.0082(7) -0.0061(8) -0.0033(8)
Cl1 0.0435(16) 0.0738(17) 0.0552(18) 0.0224(13) 0.0057(13) 0.0015(12)
Cl2 0.120(5) 0.056(2) 0.236(9) -0.043(4) 0.080(6) -0.012(3)
Cl1A 0.206(10) 0.104(5) 0.154(9) 0.017(5) 0.137(8) 0.032(5)
Cl2A 0.144(9) 0.079(5) 0.136(8) -0.052(5) 0.074(6) -0.050(5)
Cl1B 0.111(4) 0.072(4) 0.083(3) -0.020(3) 0.052(3) -0.044(4)
Cl2B 0.140(7) 0.074(4) 0.077(3) -0.008(3) 0.040(3) -0.029(4)
Cl1C 0.127(5) 0.188(8) 0.115(5) -0.025(5) 0.034(4) -0.008(4)
Cl2C 0.119(6) 0.47(2) 0.111(7) 0.135(12) -0.023(5) -0.052(11)

loop_
_atom_type_symbol
_atom_type_description
_atom_type_scat_dispersion_real
_atom_type_scat_dispersion_imag
_atom_type_scat_source
C C 0.0033 0.0016 'International Tables Vol C Tables 4.2.6.8 and 6.1.1.4'
H H 0.0000 0.0000 'International Tables Vol C Tables 4.2.6.8 and 6.1.1.4'
N N 0.0061 0.0033 'International Tables Vol C Tables 4.2.6.8 and 6.1.1.4'
O O 0.0106 0.0060 'International Tables Vol C Tables 4.2.6.8 and 6.1.1.4'
F F 0.0171 0.0103 'International Tables Vol C Tables 4.2.6.8 and 6.1.1.4'
In In -0.7276 1.3100 'International Tables Vol C Tables 4.2.6.8 and 6.1.1.4'
S S 0.1246 0.1234 'International Tables Vol C Tables 4.2.6.8 and 6.1.1.4'
Cl Cl 0.1484 0.1585 'International Tables Vol C Tables 4.2.6.8 and 6.1.1.4'

loop_
_geom_angle_atom_site_label_1
_geom_angle_atom_site_label_2
_geom_angle_atom_site_label_3
_geom_angle
_geom_angle_site_symmetry_1
_geom_angle_site_symmetry_3
_geom_angle_publ_flag
C1 In C2 138.02(8) . . ?
C1 In O3 113.79(7) . 2_755 ?
C2 In O3 106.54(5) . 2_755 ?
C1 In O4 105.37(7) . . ?
C2 In O4 88.00(5) . . ?
O3 In O4 86.25(5) 2_755 . ?
C1 In O1 92.35(7) . . ?
C2 In O1 84.28(5) . . ?
O3 In O1 78.71(4) 2_755 . ?
O4 In O1 160.34(5) . . ?
O2 S1 O1 116.11(8) . . ?
O2 S1 O3 114.42(8) . . ?
O1 S1 O3 112.51(7) . . ?
O2 S1 C23 106.72(9) . . ?
O1 S1 C23 102.71(9) . . ?
O3 S1 C23 102.43(8) . . ?
O5 S2 O6 117.07(9) . . ?
O5 S2 O4 113.32(8) . . ?
O6 S2 O4 113.84(8) . . ?
O5 S2 C24 104.01(10) . . ?
O6 S2 C24 104.59(9) . . ?
O4 S2 C24 101.72(8) . . ?
C2 N1 C3 110.56(14) . . ?
C2 N1 C5 123.62(14) . . ?
C3 N1 C5 125.74(15) . . ?
C2 N2 C4 110.22(14) . . ?
C2 N2 C14 125.11(14) . . ?
C4 N2 C14 124.57(14) . . ?
S1 O1 In 143.16(8) . . ?
S1 O3 In 125.44(7) . 2_755 ?
S2 O4 In 133.10(8) . . ?
In C1 H1A 109.5 . . ?
In C1 H1B 109.5 . . ?
H1A C1 H1B 109.5 . . ?
In C1 H1C 109.5 . . ?
H1A C1 H1C 109.5 . . ?
H1B C1 H1C 109.5 . . ?
N1 C2 N2 105.47(14) . . ?
N1 C2 In 122.44(11) . . ?
N2 C2 In 132.03(12) . . ?
C4 C3 N1 106.69(16) . . ?
C4 C3 H3 126.7 . . ?
N1 C3 H3 126.7 . . ?
C3 C4 N2 107.05(16) . . ?
C3 C4 H4 126.5 . . ?
N2 C4 H4 126.5 . . ?
C10 C5 C6 123.31(16) . . ?
C10 C5 N1 118.82(16) . . ?
C6 C5 N1 117.87(16) . . ?
C7 C6 C5 117.15(17) . . ?
C7 C6 C11 121.09(18) . . ?
C5 C6 C11 121.76(17) . . ?
C6 C7 C8 121.9(2) . . ?
C6 C7 H7 119.1 . . ?
C8 C7 H7 119.1 . . ?
C9 C8 C7 118.94(19) . . ?
C9 C8 C12 120.5(2) . . ?
C7 C8 C12 120.5(2) . . ?
C8 C9 C10 121.82(19) . . ?
C8 C9 H9 119.1 . . ?
C10 C9 H9 119.1 . . ?
C5 C10 C9 116.89(18) . . ?
C5 C10 C13 123.00(18) . . ?
C9 C10 C13 120.11(18) . . ?
C6 C11 H11A 109.5 . . ?
C6 C11 H11B 109.5 . . ?
H11A C11 H11B 109.5 . . ?
C6 C11 H11C 109.5 . . ?
H11A C11 H11C 109.5 . . ?
H11B C11 H11C 109.5 . . ?
C8 C12 H12A 109.5 . . ?
C8 C12 H12B 109.5 . . ?
H12A C12 H12B 109.5 . . ?
C8 C12 H12C 109.5 . . ?
H12A C12 H12C 109.5 . . ?
H12B C12 H12C 109.5 . . ?
C10 C13 H13A 109.5 . . ?
C10 C13 H13B 109.5 . . ?
H13A C13 H13B 109.5 . . ?
C10 C13 H13C 109.5 . . ?
H13A C13 H13C 109.5 . . ?
H13B C13 H13C 109.5 . . ?
C19 C14 C15 123.32(16) . . ?
C19 C14 N2 119.21(16) . . ?
C15 C14 N2 117.46(15) . . ?
C16 C15 C14 117.01(17) . . ?
C16 C15 C20 121.03(17) . . ?
C14 C15 C20 121.94(15) . . ?
C17 C16 C15 121.66(19) . . ?
C17 C16 H16 119.2 . . ?
C15 C16 H16 119.2 . . ?
C18 C17 C16 118.89(17) . . ?
C18 C17 C21 120.9(2) . . ?
C16 C17 C21 120.2(2) . . ?
C17 C18 C19 122.14(19) . . ?
C17 C18 H18 118.9 . . ?
C19 C18 H18 118.9 . . ?
C14 C19 C18 116.91(18) . . ?
C14 C19 C22 121.97(18) . . ?
C18 C19 C22 121.11(19) . . ?
C15 C20 H20A 109.5 . . ?
C15 C20 H20B 109.5 . . ?
H20A C20 H20B 109.5 . . ?
C15 C20 H20C 109.5 . . ?
H20A C20 H20C 109.5 . . ?
H20B C20 H20C 109.5 . . ?
C17 C21 H21A 109.5 . . ?
C17 C21 H21B 109.5 . . ?
H21A C21 H21B 109.5 . . ?
C17 C21 H21C 109.5 . . ?
H21A C21 H21C 109.5 . . ?
H21B C21 H21C 109.5 . . ?
C19 C22 H22A 109.5 . . ?
C19 C22 H22B 109.5 . . ?
H22A C22 H22B 109.5 . . ?
C19 C22 H22C 109.5 . . ?
H22A C22 H22C 109.5 . . ?
H22B C22 H22C 109.5 . . ?
F3 C23 F2 109.09(17) . . ?
F3 C23 F1 108.37(17) . . ?
F2 C23 F1 108.57(16) . . ?
F3 C23 S1 110.69(13) . . ?
F2 C23 S1 110.72(14) . . ?
F1 C23 S1 109.34(15) . . ?
F4 C24 F5 108.49(16) . . ?
F4 C24 F6 108.21(16) . . ?
F5 C24 F6 107.78(17) . . ?
F4 C24 S2 111.72(14) . . ?
F5 C24 S2 109.88(14) . . ?
F6 C24 S2 110.65(12) . . ?
Cl2 C25 Cl1 110.3(6) . . ?
Cl2 C25 H25A 109.6 . . ?
Cl1 C25 H25A 109.6 . . ?
Cl2 C25 H25B 109.6 . . ?
Cl1 C25 H25B 109.6 . . ?
H25A C25 H25B 108.1 . . ?
Cl2A C25A Cl1A 118.0(7) . . ?
Cl2A C25A H25C 107.8 . . ?
Cl1A C25A H25C 107.8 . . ?
Cl2A C25A H25D 107.8 . . ?
Cl1A C25A H25D 107.8 . . ?
H25C C25A H25D 107.1 . . ?
Cl2B C25B Cl1B 114.1(6) . . ?
Cl2B C25B H25E 108.7 . . ?
Cl1B C25B H25E 108.7 . . ?
Cl2B C25B H25F 108.7 . . ?
Cl1B C25B H25F 108.7 . . ?
H25E C25B H25F 107.6 . . ?
Cl1C C25C Cl2C 109.0(7) . . ?
Cl1C C25C H25G 109.9 . . ?
Cl2C C25C H25G 109.9 . . ?
Cl1C C25C H25H 109.9 . . ?
Cl2C C25C H25H 109.9 . . ?
H25G C25C H25H 108.3 . . ?
Cl1C Cl1C C25C 142.2(10) 2_846 . ?

loop_
_geom_bond_atom_site_label_1
_geom_bond_atom_site_label_2
_geom_bond_distance
_geom_bond_site_symmetry_2
_geom_bond_publ_flag
In C1 2.1153(19) . ?
In C2 2.1823(16) . ?
In O3 2.1854(12) 2_755 ?
In O4 2.2506(12) . ?
In O1 2.4292(12) . ?
S1 O2 1.4232(14) . ?
S1 O1 1.4464(12) . ?
S1 O3 1.4743(12) . ?
S1 C23 1.833(2) . ?
S2 O5 1.4307(14) . ?
S2 O6 1.4309(14) . ?
S2 O4 1.4710(13) . ?
S2 C24 1.823(2) . ?
N1 C2 1.349(2) . ?
N1 C3 1.381(2) . ?
N1 C5 1.451(2) . ?
N2 C2 1.350(2) . ?
N2 C4 1.383(2) . ?
N2 C14 1.447(2) . ?
O3 In 2.1854(12) 2_755 ?
F1 C23 1.329(2) . ?
F2 C23 1.325(2) . ?
F3 C23 1.321(3) . ?
F4 C24 1.324(2) . ?
F5 C24 1.328(2) . ?
F6 C24 1.331(2) . ?
C1 H1A 0.9800 . ?
C1 H1B 0.9800 . ?
C1 H1C 0.9800 . ?
C3 C4 1.345(3) . ?
C3 H3 0.9500 . ?
C4 H4 0.9500 . ?
C5 C10 1.390(3) . ?
C5 C6 1.393(3) . ?
C6 C7 1.388(3) . ?
C6 C11 1.504(3) . ?
C7 C8 1.389(3) . ?
C7 H7 0.9500 . ?
C8 C9 1.381(3) . ?
C8 C12 1.515(3) . ?
C9 C10 1.400(3) . ?
C9 H9 0.9500 . ?
C10 C13 1.505(3) . ?
C11 H11A 0.9800 . ?
C11 H11B 0.9800 . ?
C11 H11C 0.9800 . ?
C12 H12A 0.9800 . ?
C12 H12B 0.9800 . ?
C12 H12C 0.9800 . ?
C13 H13A 0.9800 . ?
C13 H13B 0.9800 . ?
C13 H13C 0.9800 . ?
C14 C19 1.391(3) . ?
C14 C15 1.396(2) . ?
C15 C16 1.395(2) . ?
C15 C20 1.500(2) . ?
C16 C17 1.388(3) . ?
C16 H16 0.9500 . ?
C17 C18 1.384(3) . ?
C17 C21 1.510(3) . ?
C18 C19 1.392(3) . ?
C18 H18 0.9500 . ?
C19 C22 1.508(3) . ?
C20 H20A 0.9800 . ?
C20 H20B 0.9800 . ?
C20 H20C 0.9800 . ?
C21 H21A 0.9800 . ?
C21 H21B 0.9800 . ?
C21 H21C 0.9800 . ?
C22 H22A 0.9800 . ?
C22 H22B 0.9800 . ?
C22 H22C 0.9800 . ?
C25 Cl2 1.738(8) . ?
C25 Cl1 1.771(8) . ?
C25 H25A 0.9900 . ?
C25 H25B 0.9900 . ?
C25A Cl2A 1.732(9) . ?
C25A Cl1A 1.736(9) . ?
C25A H25C 0.9900 . ?
C25A H25D 0.9900 . ?
C25B Cl2B 1.739(8) . ?
C25B Cl1B 1.774(8) . ?
C25B H25E 0.9900 . ?
C25B H25F 0.9900 . ?
C25C Cl1C 1.770(10) . ?
C25C Cl2C 1.778(10) . ?
C25C H25G 0.9900 . ?
C25C H25H 0.9900 . ?
Cl1C Cl1C 1.660(15) 2_846 ?
